data_4002802
loop_
_publ_author_name
'Wang, Zhenbin'
'Chu, Iek-Heng'
'Zhou, Fei'
'Ong, Shyue Ping'

_publ_section_title
;
 Electronic Structure Descriptor for the Discovery of Narrow-Band
 Red-Emitting Phosphors
;
_journal_issue 11
_journal_name_full 'Chemistry of Materials'
_journal_page_first 4024
_journal_paper_doi 10.1021/acs.chemmater.6b01496
_journal_volume 28
_journal_year 2016
_chemical_formula_structural SrLiAl3N4
_chemical_formula_sum 'Al12 Li4 N16 Sr4'
_space_group_IT_number 2
_symmetry_Int_Tables_number 2
_symmetry_space_group_name_Hall '-P 1'
_symmetry_space_group_name_H-M 'P -1'
_cell_angle_alpha 83.59998249
_cell_angle_beta 76.82359578
_cell_angle_gamma 79.57570800
_cell_formula_units_Z 4
_cell_length_a 5.88090320
_cell_length_b 7.53395897
_cell_length_c 9.99551202
_cell_volume 422.948
_cod_data_source_file 5.cif
_cod_data_source_block SrLiAl3N4
_cod_original_cell_volume 422.947572825
_cod_original_sg_symbol_H-M P-1
_cod_original_formula_sum 'Sr4 Li4 Al12 N16'
_cod_database_code 4002802

loop_
_symmetry_equiv_pos_site_id
_symmetry_equiv_pos_as_xyz
1 'x, y, z'
2 '-x, -y, -z'

loop_
_atom_site_aniso_type_symbol
_atom_site_aniso_U_11
_atom_site_aniso_U_22
_atom_site_aniso_U_33
_atom_site_aniso_U_12
_atom_site_aniso_U_13
_atom_site_aniso_U_23
Li 0 0 0 0 0 0
Al 0 0 0 0 0 0
Sr 0 0 0 0 0 0
N 0 0 0 0 0 0

loop_
_atom_site_type_symbol
_atom_site_label
_atom_site_symmetry_multiplicity
_atom_site_fract_x
_atom_site_fract_y
_atom_site_fract_z
_atom_site_occupancy
Sr Sr1 2 0.003925 0.134029 0.126807 1
Sr Sr2 2 0.024501 0.384018 0.371108 1
Li Li3 2 0.209687 0.179700 0.644859 1
Li Li4 2 0.468639 0.325577 0.112126 1
Al Al5 2 0.168528 0.708712 0.147282 1
Al Al6 2 0.175483 0.940492 0.398047 1
Al Al7 2 0.178762 0.443190 0.899807 1
Al Al8 2 0.436075 0.796197 0.632890 1
Al Al9 2 0.447836 0.046180 0.876449 1
Al Al10 2 0.469168 0.561624 0.375479 1
N N11 2 0.150796 0.930796 0.592401 1
N N12 2 0.162601 0.477623 0.088282 1
N N13 2 0.169086 0.205077 0.856476 1
N N14 2 0.198334 0.709711 0.332198 1
N N15 2 0.341012 0.590410 0.761138 1
N N16 2 0.348963 0.868266 0.028436 1
N N17 2 0.373338 0.355280 0.504003 1
N N18 2 0.386215 0.083056 0.279877 1

_cod_struct_determination_method theoretical
